data_4118011
loop_
_publ_author_name
'KaKing Yan'
'Arkady Ellern'
'Aaron D. Sadow'

_publ_contact_author_address
;1605 Gilman Hall
Department of Chemistry
Iowa State University
Ames IA 50011    
USA
;
_publ_contact_author_email sadow@iastate.edu
_publ_contact_author_fax +1-515-294-0105
_publ_contact_author_name 'Aaron D. Sadow'
_publ_contact_author_phone +1-515-294-8069
_publ_section_title
;
 Nonclassical \b-Hydrogen Elimination of Hydrosilazido Zirconium Compounds
 via Direct Hydrogen Transfer
;
_journal_name_full 'Journal of the American Chemical Society'
_journal_page_first 9154
_journal_page_last 9156
_journal_paper_doi 10.1021/ja302226c
_journal_volume 134
_journal_year 2012
_chemical_formula_sum 'C20 H38 N2 Si3 Zr'
_chemical_formula_weight 482.01
_chemical_name_common CpZr[C5H4SiMe2NSiHMe2][N(SiHMe2)Bu]
_space_group_IT_number 14
_symmetry_cell_setting monoclinic
_symmetry_space_group_name_Hall '-P 2ybc'
_symmetry_space_group_name_H-M 'P 1 21/c 1'
_atom_sites_solution_hydrogens geom
_atom_sites_solution_primary direct
_atom_sites_solution_secondary difmap
_audit_creation_method 'APEX2 v2010.11-3'
_cell_angle_alpha 90
_cell_angle_beta 100.3540(10)
_cell_angle_gamma 90
_cell_formula_units_Z 4
_cell_length_a 16.8361(15)
_cell_length_b 8.5923(8)
_cell_length_c 17.1866(16)
_cell_measurement_reflns_used 5596
_cell_measurement_temperature 173.(2)
_cell_measurement_theta_max 27.0419
_cell_measurement_theta_min 2.4595
_cell_volume 2445.7(4)
_computing_cell_refinement 'SAINT V7.66A (Bruker AXS, 2009)'
_computing_data_collection 'APEX2 Suite (Bruker AXS, 2009)'
_computing_data_reduction 'SAINT V7.66A (Bruker AXS, 2009)'
_computing_molecular_graphics 'XSHELL (Bruker AXS, 2007)'
_computing_publication_material 'APEX2 Suite (Bruker AXS, 2009)'
_computing_structure_refinement 'SHELXL-97 (Sheldrick, 2008)'
_computing_structure_solution 'SHELXS-97 (Sheldrick, 2008)'
_diffrn_ambient_temperature 173.(2)
_diffrn_detector_area_resol_mean 8.3333
_diffrn_measured_fraction_theta_full 0.997
_diffrn_measured_fraction_theta_max 0.997
_diffrn_measurement_device_type ' BRUKER APEX2 CCD Diffractometer'
_diffrn_measurement_method '\w scan'
_diffrn_radiation_type MoK\a
_diffrn_radiation_wavelength 0.71073
_diffrn_reflns_av_R_equivalents 0.0396
_diffrn_reflns_av_sigmaI/netI 0.0378
_diffrn_reflns_limit_h_max 22
_diffrn_reflns_limit_h_min -22
_diffrn_reflns_limit_k_max 11
_diffrn_reflns_limit_k_min -11
_diffrn_reflns_limit_l_max 23
_diffrn_reflns_limit_l_min -23
_diffrn_reflns_number 24423
_diffrn_reflns_theta_full 28.63
_diffrn_reflns_theta_max 28.63
_diffrn_reflns_theta_min 1.23
_exptl_absorpt_coefficient_mu 0.604
_exptl_absorpt_correction_T_max 0.93
_exptl_absorpt_correction_T_min 0.82
_exptl_absorpt_correction_type multi-scan
_exptl_absorpt_process_details 'SADABS V2008/1 (Bruker AXS)'
_exptl_crystal_colour colourless
_exptl_crystal_density_diffrn 1.309
_exptl_crystal_description prism
_exptl_crystal_F_000 1016
_exptl_crystal_size_max 0.34
_exptl_crystal_size_mid 0.12
_exptl_crystal_size_min 0.12
_refine_diff_density_max 0.405
_refine_diff_density_min -0.384
_refine_ls_extinction_method none
_refine_ls_goodness_of_fit_ref 1.069
_refine_ls_hydrogen_treatment mixed
_refine_ls_matrix_type full
_refine_ls_number_parameters 252
_refine_ls_number_reflns 6276
_refine_ls_number_restraints 0
_refine_ls_restrained_S_all 1.069
_refine_ls_R_factor_all 0.0486
_refine_ls_R_factor_gt 0.0323
_refine_ls_shift/su_max 0.002
_refine_ls_shift/su_mean 0.000
_refine_ls_structure_factor_coef Fsqd
_refine_ls_weighting_details 'calc w=1/[\s^2^(Fo^2^)+(0.0306P)^2^+1.4027P] where P=(Fo^2^+2Fc^2^)/3'
_refine_ls_weighting_scheme calc
_refine_ls_wR_factor_gt 0.0711
_refine_ls_wR_factor_ref 0.0832
_reflns_number_gt 4930
_reflns_number_total 6276
_reflns_threshold_expression >2sigma(I)
_cod_data_source_file ja302226c_si_003.cif
_cod_data_source_block I
_cod_database_code 4118011

loop_
_symmetry_equiv_pos_as_xyz
'x, y, z'
'-x, y+1/2, -z+1/2'
'-x, -y, -z'
'x, -y-1/2, z-1/2'

loop_
_atom_site_type_symbol
_atom_site_label
_atom_site_fract_x
_atom_site_fract_y
_atom_site_fract_z
_atom_site_U_iso_or_equiv
_atom_site_adp_type
_atom_site_calc_flag
_atom_site_refinement_flags
_atom_site_occupancy
Zr Zr1 0.686403(13) 0.39778(2) 0.853068(12) 0.02244(7) Uani d . 1
Si Si1 0.82721(4) 0.17178(8) 0.84266(4) 0.03191(16) Uani d . 1
Si Si2 0.85484(4) 0.47233(9) 0.75972(4) 0.03421(16) Uani d . 1
H H2S 0.8171(16) 0.618(3) 0.7412(15) 0.039(7) Uiso d . 1
Si Si3 0.62936(4) 0.58204(8) 0.99464(4) 0.03312(16) Uani d . 1
H H3S 0.5686(14) 0.491(3) 0.9429(14) 0.031(7) Uiso d . 1
N N1 0.80061(11) 0.3624(2) 0.81605(11) 0.0263(4) Uani d . 1
N N2 0.71333(12) 0.5520(2) 0.95296(11) 0.0282(4) Uani d . 1
C C1 0.83250(18) 0.0389(3) 0.75835(18) 0.0466(7) Uani d . 1
H H1A 0.7864 0.0584 0.7158 0.07 Uiso calc R 1
H H1B 0.8311 -0.0694 0.7761 0.07 Uiso calc R 1
H H1C 0.8828 0.0575 0.7387 0.07 Uiso calc R 1
C C2 0.92200(17) 0.1491(3) 0.9174(2) 0.0522(8) Uani d . 1
H H2A 0.9666 0.2014 0.8984 0.078 Uiso calc R 1
H H2B 0.9345 0.0383 0.9254 0.078 Uiso calc R 1
H H2C 0.9145 0.1959 0.9676 0.078 Uiso calc R 1
C C3 0.8634(2) 0.3806(4) 0.66289(18) 0.0599(9) Uani d . 1
H H3A 0.8998 0.2909 0.6721 0.09 Uiso calc R 1
H H3B 0.8849 0.4568 0.6296 0.09 Uiso calc R 1
H H3C 0.8099 0.3461 0.6362 0.09 Uiso calc R 1
C C4 0.95929(19) 0.5149(5) 0.8121(2) 0.0689(11) Uani d . 1
H H4A 0.9572 0.5594 0.8642 0.103 Uiso calc R 1
H H4B 0.9848 0.5894 0.7811 0.103 Uiso calc R 1
H H4C 0.9908 0.4184 0.8186 0.103 Uiso calc R 1
C C5 0.85810(17) 0.5103(3) 1.00830(17) 0.0463(7) Uani d . 1
H H5A 0.8453 0.4446 1.051 0.069 Uiso calc R 1
H H5B 0.9097 0.5632 1.0263 0.069 Uiso calc R 1
H H5C 0.8621 0.4454 0.9623 0.069 Uiso calc R 1
C C6 0.7881(2) 0.7283(4) 1.05940(18) 0.0563(9) Uani d . 1
H H6A 0.7485 0.8121 1.0459 0.084 Uiso calc R 1
H H6B 0.8414 0.7732 1.0793 0.084 Uiso calc R 1
H H6C 0.772 0.6619 1.1003 0.084 Uiso calc R 1
C C7 0.81423(18) 0.7400(3) 0.92343(17) 0.0441(7) Uani d . 1
H H7A 0.8178 0.681 0.8754 0.066 Uiso calc R 1
H H7B 0.8665 0.7886 0.9438 0.066 Uiso calc R 1
H H7C 0.7728 0.8209 0.9111 0.066 Uiso calc R 1
C C8 0.79175(16) 0.6307(3) 0.98560(14) 0.0327(5) Uani d . 1
C C9 0.63160(18) 0.4987(4) 1.09604(16) 0.0463(7) Uani d . 1
H H9A 0.6681 0.4089 1.1038 0.069 Uiso calc R 1
H H9B 0.5771 0.4656 1.1013 0.069 Uiso calc R 1
H H9C 0.6508 0.5781 1.136 0.069 Uiso calc R 1
C C10 0.5883(2) 0.7852(3) 0.99415(19) 0.0529(8) Uani d . 1
H H10A 0.6065 0.8456 0.9523 0.079 Uiso calc R 1
H H10B 0.6079 0.8344 1.0455 0.079 Uiso calc R 1
H H10C 0.5292 0.7816 0.9844 0.079 Uiso calc R 1
C C11 0.71802(16) 0.1819(3) 0.95548(15) 0.0336(6) Uani d . 1
H H11 0.7584 0.1899 1.0057 0.04 Uiso calc R 1
C C12 0.73501(15) 0.1264(3) 0.88290(14) 0.0301(5) Uani d . 1
C C13 0.65854(15) 0.1117(3) 0.83201(14) 0.0317(5) Uani d . 1
H H13 0.6492 0.0583 0.7795 0.038 Uiso calc R 1
C C14 0.59746(16) 0.1566(3) 0.87353(15) 0.0351(6) Uani d . 1
H H14 0.538 0.1464 0.8543 0.042 Uiso calc R 1
C C15 0.63485(16) 0.1985(3) 0.94985(15) 0.0360(6) Uani d . 1
H H15 0.6065 0.2263 0.9943 0.043 Uiso calc R 1
C C16 0.58717(15) 0.3968(3) 0.72074(14) 0.0378(6) Uani d . 1
H H16 0.5666 0.3018 0.69 0.045 Uiso calc R 1
C C17 0.65091(16) 0.4899(3) 0.70649(15) 0.0389(6) Uani d . 1
H H17 0.6843 0.4715 0.6648 0.047 Uiso calc R 1
C C18 0.65203(17) 0.6254(3) 0.75289(16) 0.0421(7) Uani d . 1
H H18 0.686 0.7197 0.7495 0.051 Uiso calc R 1
C C19 0.58795(17) 0.6145(3) 0.79412(15) 0.0421(7) Uani d . 1
H H19 0.5684 0.7008 0.8249 0.05 Uiso calc R 1
C C20 0.54858(15) 0.4728(4) 0.77607(15) 0.0405(6) Uani d . 1
H H20 0.4955 0.4427 0.7899 0.049 Uiso calc R 1

loop_
_atom_site_aniso_label
_atom_site_aniso_U_11
_atom_site_aniso_U_22
_atom_site_aniso_U_33
_atom_site_aniso_U_12
_atom_site_aniso_U_13
_atom_site_aniso_U_23
Zr1 0.02195(11) 0.02298(11) 0.02078(11) 0.00097(9) -0.00054(8) 0.00012(9)
Si1 0.0262(3) 0.0266(3) 0.0413(4) 0.0032(3) 0.0016(3) 0.0012(3)
Si2 0.0331(4) 0.0387(4) 0.0318(4) 0.0010(3) 0.0085(3) 0.0060(3)
Si3 0.0385(4) 0.0333(4) 0.0273(3) 0.0024(3) 0.0053(3) -0.0040(3)
N1 0.0229(9) 0.0269(10) 0.0275(10) 0.0014(8) 0.0009(8) 0.0009(8)
N2 0.0314(10) 0.0248(10) 0.0277(10) -0.0023(8) 0.0031(8) -0.0029(8)
C1 0.0432(16) 0.0354(15) 0.065(2) 0.0010(13) 0.0195(14) -0.0085(14)
C2 0.0342(15) 0.0389(15) 0.077(2) 0.0046(12) -0.0089(14) 0.0097(15)
C3 0.086(3) 0.057(2) 0.0432(17) 0.0177(18) 0.0296(17) 0.0084(15)
C4 0.0373(17) 0.097(3) 0.072(2) -0.0202(18) 0.0082(16) 0.020(2)
C5 0.0428(16) 0.0411(16) 0.0467(16) -0.0053(13) -0.0139(13) -0.0014(13)
C6 0.063(2) 0.057(2) 0.0496(18) -0.0227(16) 0.0112(16) -0.0237(15)
C7 0.0531(17) 0.0311(14) 0.0486(16) -0.0117(12) 0.0105(14) 0.0014(12)
C8 0.0417(14) 0.0287(12) 0.0264(12) -0.0073(11) 0.0033(10) -0.0043(10)
C9 0.0461(17) 0.0588(19) 0.0356(15) -0.0062(14) 0.0119(13) -0.0035(14)
C10 0.0587(19) 0.0446(17) 0.0563(19) 0.0118(15) 0.0124(15) -0.0091(15)
C11 0.0407(14) 0.0240(12) 0.0341(13) -0.0046(10) 0.0011(11) 0.0077(10)
C12 0.0364(13) 0.0217(11) 0.0306(12) 0.0002(10) 0.0014(10) 0.0030(9)
C13 0.0390(13) 0.0265(12) 0.0288(12) -0.0057(10) 0.0045(10) -0.0065(10)
C14 0.0310(13) 0.0340(13) 0.0403(14) -0.0085(11) 0.0059(11) -0.0044(11)
C15 0.0471(15) 0.0290(13) 0.0345(14) -0.0052(11) 0.0139(12) 0.0014(11)
C16 0.0306(13) 0.0523(16) 0.0257(12) 0.0043(12) -0.0078(10) -0.0018(12)
C17 0.0325(14) 0.0534(17) 0.0287(13) 0.0103(12) -0.0004(11) 0.0072(12)
C18 0.0424(15) 0.0373(15) 0.0420(15) 0.0084(12) -0.0050(12) 0.0163(12)
C19 0.0424(15) 0.0475(16) 0.0326(14) 0.0242(13) -0.0035(12) 0.0032(12)
C20 0.0255(12) 0.0627(19) 0.0305(13) 0.0110(12) -0.0029(10) 0.0023(13)

loop_
_atom_type_symbol
_atom_type_description
_atom_type_scat_dispersion_real
_atom_type_scat_dispersion_imag
_atom_type_scat_source
C C 0.0033 0.0016 'International Tables Vol C Tables 4.2.6.8 and 6.1.1.4'
H H 0.0000 0.0000 'International Tables Vol C Tables 4.2.6.8 and 6.1.1.4'
N N 0.0061 0.0033 'International Tables Vol C Tables 4.2.6.8 and 6.1.1.4'
Si Si 0.0817 0.0704 'International Tables Vol C Tables 4.2.6.8 and 6.1.1.4'
Zr Zr -2.9673 0.5597 'International Tables Vol C Tables 4.2.6.8 and 6.1.1.4'

loop_
_geom_angle_atom_site_label_1
_geom_angle_atom_site_label_2
_geom_angle_atom_site_label_3
_geom_angle
N2 Zr1 N1 104.56(7)
N2 Zr1 C12 113.43(8)
N1 Zr1 C12 69.59(8)
N2 Zr1 C13 136.35(8)
N1 Zr1 C13 88.45(8)
C12 Zr1 C13 33.07(8)
N2 Zr1 C20 107.52(8)
N1 Zr1 C20 131.52(8)
C12 Zr1 C20 125.45(9)
C13 Zr1 C20 92.52(9)
N2 Zr1 C11 84.81(8)
N1 Zr1 C11 90.84(8)
C12 Zr1 C11 32.51(8)
C13 Zr1 C11 53.00(8)
C20 Zr1 C11 127.09(9)
N2 Zr1 C16 135.95(8)
N1 Zr1 C16 102.19(8)
C12 Zr1 C16 108.43(9)
C13 Zr1 C16 78.15(9)
C20 Zr1 C16 31.94(8)
C11 Zr1 C16 129.15(9)
N2 Zr1 C19 84.08(8)
N1 Zr1 C19 122.10(8)
C12 Zr1 C19 157.05(9)
C13 Zr1 C19 124.02(9)
C20 Zr1 C19 31.62(9)
C11 Zr1 C19 146.94(9)
C16 Zr1 C19 51.99(9)
N2 Zr1 C18 93.14(9)
N1 Zr1 C18 90.84(8)
C12 Zr1 C18 149.87(9)
C13 Zr1 C18 128.74(9)
C20 Zr1 C18 52.43(9)
C11 Zr1 C18 177.62(9)
C16 Zr1 C18 52.02(9)
C19 Zr1 C18 31.29(9)
N2 Zr1 C17 124.27(8)
N1 Zr1 C17 79.56(8)
C12 Zr1 C17 119.51(9)
C13 Zr1 C17 98.81(9)
C20 Zr1 C17 52.39(9)
C11 Zr1 C17 150.76(9)
C16 Zr1 C17 31.28(8)
C19 Zr1 C17 51.74(9)
C18 Zr1 C17 31.41(9)
N2 Zr1 C14 115.10(8)
N1 Zr1 C14 119.41(8)
C12 Zr1 C14 53.60(8)
C13 Zr1 C14 31.74(8)
C20 Zr1 C14 77.28(9)
C11 Zr1 C14 51.97(8)
C16 Zr1 C14 79.60(9)
C19 Zr1 C14 106.38(9)
C18 Zr1 C14 128.29(9)
C17 Zr1 C14 109.46(9)
N2 Zr1 C15 86.72(8)
N1 Zr1 C15 120.46(8)
C12 Zr1 C15 52.91(8)
C13 Zr1 C15 51.92(8)
C20 Zr1 C15 96.89(9)
C11 Zr1 C15 31.10(8)
C16 Zr1 C15 108.69(9)
C19 Zr1 C15 117.09(9)
C18 Zr1 C15 147.71(9)
C17 Zr1 C15 139.63(9)
C14 Zr1 C15 30.80(8)
N1 Si1 C12 95.92(10)
N1 Si1 C1 114.83(12)
C12 Si1 C1 108.82(12)
N1 Si1 C2 115.26(12)
C12 Si1 C2 113.00(13)
C1 Si1 C2 108.48(14)
N1 Si2 C4 112.64(13)
N1 Si2 C3 113.68(13)
C4 Si2 C3 107.22(18)
N1 Si2 H2S 110.4(11)
C4 Si2 H2S 106.4(11)
C3 Si2 H2S 106.0(10)
N2 Si3 C10 117.91(13)
N2 Si3 C9 116.72(12)
C10 Si3 C9 107.74(14)
N2 Si3 H3S 101.8(9)
C10 Si3 H3S 106.2(10)
C9 Si3 H3S 104.9(9)
Si2 N1 Si1 121.74(11)
Si2 N1 Zr1 132.77(10)
Si1 N1 Zr1 104.89(9)
C8 N2 Si3 120.82(15)
C8 N2 Zr1 128.41(15)
Si3 N2 Zr1 110.76(10)
Si1 C1 H1A 109.5
Si1 C1 H1B 109.5
H1A C1 H1B 109.5
Si1 C1 H1C 109.5
H1A C1 H1C 109.5
H1B C1 H1C 109.5
Si1 C2 H2A 109.5
Si1 C2 H2B 109.5
H2A C2 H2B 109.5
Si1 C2 H2C 109.5
H2A C2 H2C 109.5
H2B C2 H2C 109.5
Si2 C3 H3A 109.5
Si2 C3 H3B 109.5
H3A C3 H3B 109.5
Si2 C3 H3C 109.5
H3A C3 H3C 109.5
H3B C3 H3C 109.5
Si2 C4 H4A 109.5
Si2 C4 H4B 109.5
H4A C4 H4B 109.5
Si2 C4 H4C 109.5
H4A C4 H4C 109.5
H4B C4 H4C 109.5
C8 C5 H5A 109.5
C8 C5 H5B 109.5
H5A C5 H5B 109.5
C8 C5 H5C 109.5
H5A C5 H5C 109.5
H5B C5 H5C 109.5
C8 C6 H6A 109.5
C8 C6 H6B 109.5
H6A C6 H6B 109.5
C8 C6 H6C 109.5
H6A C6 H6C 109.5
H6B C6 H6C 109.5
C8 C7 H7A 109.5
C8 C7 H7B 109.5
H7A C7 H7B 109.5
C8 C7 H7C 109.5
H7A C7 H7C 109.5
H7B C7 H7C 109.5
N2 C8 C7 109.2(2)
N2 C8 C5 110.2(2)
C7 C8 C5 109.7(2)
N2 C8 C6 113.1(2)
C7 C8 C6 107.2(2)
C5 C8 C6 107.3(2)
Si3 C9 H9A 109.5
Si3 C9 H9B 109.5
H9A C9 H9B 109.5
Si3 C9 H9C 109.5
H9A C9 H9C 109.5
H9B C9 H9C 109.5
Si3 C10 H10A 109.5
Si3 C10 H10B 109.5
H10A C10 H10B 109.5
Si3 C10 H10C 109.5
H10A C10 H10C 109.5
H10B C10 H10C 109.5
C15 C11 C12 109.5(2)
C15 C11 Zr1 78.15(14)
C12 C11 Zr1 71.68(13)
C15 C11 H11 124.8
C12 C11 H11 124.8
Zr1 C11 H11 124.8
C11 C12 C13 105.5(2)
C11 C12 Si1 125.15(18)
C13 C12 Si1 120.98(18)
C11 C12 Zr1 75.81(14)
C13 C12 Zr1 74.34(13)
Si1 C12 Zr1 89.56(9)
C14 C13 C12 109.0(2)
C14 C13 Zr1 78.07(14)
C12 C13 Zr1 72.59(13)
C14 C13 H13 125.0
C12 C13 H13 125.0
Zr1 C13 H13 125.0
C15 C14 C13 107.5(2)
C15 C14 Zr1 75.52(14)
C13 C14 Zr1 70.19(14)
C15 C14 H14 126.0
C13 C14 H14 126.0
Zr1 C14 H14 126.0
C11 C15 C14 108.4(2)
C11 C15 Zr1 70.75(14)
C14 C15 Zr1 73.68(14)
C11 C15 H15 125.7
C14 C15 H15 125.7
Zr1 C15 H15 125.7
C17 C16 C20 108.4(3)
C17 C16 Zr1 75.82(14)
C20 C16 Zr1 72.88(14)
C17 C16 H16 125.4
C20 C16 H16 125.4
Zr1 C16 H16 125.4
C16 C17 C18 107.9(3)
C16 C17 Zr1 72.90(14)
C18 C17 Zr1 74.12(14)
C16 C17 H17 125.8
C18 C17 H17 125.8
Zr1 C17 H17 125.8
C19 C18 C17 107.4(3)
C19 C18 Zr1 73.39(15)
C17 C18 Zr1 74.46(14)
C19 C18 H18 125.9
C17 C18 H18 125.9
Zr1 C18 H18 125.9
C20 C19 C18 109.0(2)
C20 C19 Zr1 72.71(14)
C18 C19 Zr1 75.33(14)
C20 C19 H19 125.2
C18 C19 H19 125.2
Zr1 C19 H19 125.2
C19 C20 C16 107.3(3)
C19 C20 Zr1 75.67(14)
C16 C20 Zr1 75.18(14)
C19 C20 H20 125.6
C16 C20 H20 125.6
Zr1 C20 H20 125.6

loop_
_geom_bond_atom_site_label_1
_geom_bond_atom_site_label_2
_geom_bond_distance
Zr1 N2 2.1518(19)
Zr1 N1 2.1527(19)
Zr1 C12 2.494(2)
Zr1 C13 2.516(2)
Zr1 C20 2.539(2)
Zr1 C11 2.547(2)
Zr1 C16 2.569(2)
Zr1 C19 2.577(2)
Zr1 C18 2.601(2)
Zr1 C17 2.606(2)
Zr1 C14 2.617(3)
Zr1 C15 2.640(2)
Si1 N1 1.738(2)
Si1 C12 1.851(3)
Si1 C1 1.860(3)
Si1 C2 1.870(3)
Si2 N1 1.726(2)
Si2 C4 1.862(3)
Si2 C3 1.870(3)
Si2 H2S 1.41(3)
Si3 N2 1.715(2)
Si3 C10 1.877(3)
Si3 C9 1.878(3)
Si3 H3S 1.46(2)
N2 C8 1.500(3)
C1 H1A 0.98
C1 H1B 0.98
C1 H1C 0.98
C2 H2A 0.98
C2 H2B 0.98
C2 H2C 0.98
C3 H3A 0.98
C3 H3B 0.98
C3 H3C 0.98
C4 H4A 0.98
C4 H4B 0.98
C4 H4C 0.98
C5 C8 1.521(4)
C5 H5A 0.98
C5 H5B 0.98
C5 H5C 0.98
C6 C8 1.531(4)
C6 H6A 0.98
C6 H6B 0.98
C6 H6C 0.98
C7 C8 1.521(4)
C7 H7A 0.98
C7 H7B 0.98
C7 H7C 0.98
C9 H9A 0.98
C9 H9B 0.98
C9 H9C 0.98
C10 H10A 0.98
C10 H10B 0.98
C10 H10C 0.98
C11 C15 1.394(4)
C11 C12 1.412(3)
C11 H11 1.0
C12 C13 1.426(3)
C13 C14 1.407(4)
C13 H13 1.0
C14 C15 1.396(4)
C14 H14 1.0
C15 H15 1.0
C16 C17 1.395(4)
C16 C20 1.406(4)
C16 H16 1.0
C17 C18 1.410(4)
C17 H17 1.0
C18 C19 1.396(4)
C18 H18 1.0
C19 C20 1.394(4)
C19 H19 1.0
C20 H20 1.0
